data_7129701
loop_
_publ_author_name
'Wang, Danfeng'
'Huang, Hai'
'Zhu, Xiaolin'

_publ_section_title
;
 Development of Anthrazoline Photocatalyst for Promoting Amination and
 Amidation Reactions
;
_journal_name_full 'Chemical Communications'
_journal_paper_doi 10.1039/D1CC07315J
_journal_year 2022
_chemical_formula_moiety 'C50 H32 N2'
_chemical_formula_sum 'C50 H32 N2'
_chemical_formula_weight 660.77
_space_group_crystal_system monoclinic
_space_group_IT_number 14
_space_group_name_Hall '-P 2ybc'
_space_group_name_H-M_alt 'P 1 21/c 1'
_atom_sites_solution_hydrogens geom
_atom_sites_solution_primary direct
_audit_creation_date 2019-07-16
_audit_creation_method
;
Olex2 1.2
(compiled 2018.05.29 svn.r3508 for OlexSys, GUI svn.r5506)
;
_audit_update_record
;
2021-08-11 deposited with the CCDC.	2022-02-09 downloaded from the CCDC.
;
_cell_angle_alpha 90
_cell_angle_beta 98.118(14)
_cell_angle_gamma 90
_cell_formula_units_Z 4
_cell_length_a 12.501(6)
_cell_length_b 21.209(9)
_cell_length_c 13.563(6)
_cell_measurement_reflns_used 8874
_cell_measurement_temperature 273(2)
_cell_measurement_theta_max 31.32
_cell_measurement_theta_min 2.29
_cell_volume 3560(3)
_computing_cell_refinement 'SAINT V8.38A (?, 2016)'
_computing_data_reduction 'SAINT V8.38A (?, 2016)'
_computing_molecular_graphics 'Olex2 (Dolomanov et al., 2009)'
_computing_publication_material 'Olex2 (Dolomanov et al., 2009)'
_computing_structure_refinement 'XL (Sheldrick, 2008)'
_computing_structure_solution 'XS (Sheldrick, 2008)'
_diffrn_ambient_temperature 273.15
_diffrn_measured_fraction_theta_full 0.983
_diffrn_measured_fraction_theta_max 0.984
_diffrn_measurement_device_type 'Bruker APEX-II CCD'
_diffrn_measurement_method '\f and \w scans'
_diffrn_radiation_type MoK\a
_diffrn_radiation_wavelength 0.71073
_diffrn_reflns_av_R_equivalents 0.0334
_diffrn_reflns_av_unetI/netI 0.0199
_diffrn_reflns_Laue_measured_fraction_full 0.983
_diffrn_reflns_Laue_measured_fraction_max 0.984
_diffrn_reflns_limit_h_max 15
_diffrn_reflns_limit_h_min -15
_diffrn_reflns_limit_k_max 26
_diffrn_reflns_limit_k_min -26
_diffrn_reflns_limit_l_max 17
_diffrn_reflns_limit_l_min -17
_diffrn_reflns_number 93709
_diffrn_reflns_point_group_measured_fraction_full 0.983
_diffrn_reflns_point_group_measured_fraction_max 0.984
_diffrn_reflns_theta_full 25.242
_diffrn_reflns_theta_max 26.731
_diffrn_reflns_theta_min 1.795
_diffrn_standards_number 0
_exptl_absorpt_coefficient_mu 0.071
_exptl_absorpt_correction_T_max 0.9608
_exptl_absorpt_correction_T_min 0.8571
_exptl_absorpt_correction_type none
_exptl_absorpt_process_details
;
SADABS-2016/2 (Bruker,2016/2) was used for absorption correction.
wR2(int) was 0.0871 before and 0.0485 after correction.
The Ratio of minimum to maximum transmission is 0.8921.
The \l/2 correction factor is Not present.
;
_exptl_crystal_density_diffrn 1.233
_exptl_crystal_description block
_exptl_crystal_F_000 1384
_refine_diff_density_max 0.300
_refine_diff_density_min -0.238
_refine_diff_density_rms 0.044
_refine_ls_extinction_method none
_refine_ls_goodness_of_fit_ref 1.026
_refine_ls_hydrogen_treatment constr
_refine_ls_matrix_type full
_refine_ls_number_parameters 469
_refine_ls_number_reflns 7437
_refine_ls_number_restraints 0
_refine_ls_restrained_S_all 1.026
_refine_ls_R_factor_all 0.0596
_refine_ls_R_factor_gt 0.0452
_refine_ls_shift/su_max 0.001
_refine_ls_shift/su_mean 0.000
_refine_ls_structure_factor_coef Fsqd
_refine_ls_weighting_details 'w=1/[\s^2^(Fo^2^)+(0.0588P)^2^+1.8747P] where P=(Fo^2^+2Fc^2^)/3'
_refine_ls_weighting_scheme calc
_refine_ls_wR_factor_gt 0.1167
_refine_ls_wR_factor_ref 0.1250
_reflns_Friedel_coverage 0.000
_reflns_number_gt 5978
_reflns_number_total 7437
_reflns_threshold_expression 'I > 2\s(I)'
_cod_data_source_file d1cc07315j2.cif
_cod_data_source_block zx12a_zxl_5b_0m
_cod_database_code 7129701
_shelx_shelxl_version_number 2017/1
_shelx_space_group_comment
;
The symmetry employed for this shelxl refinement is uniquely defined
by the following loop, which should always be used as a source of
symmetry information in preference to the above space-group names.
They are only intended as comments.
;
_olex2_refinement_description
;
1. Fixed Uiso
 At 1.2 times of:
  All C(H) groups
2.a Ternary CH refined with riding coordinates:
 C20(H20), C29(H29)
2.b Aromatic/amide H refined with riding coordinates:
 C11(H11), C15(H15), C17(H17), C18(H18), C23(H23), C25(H25), C27(H27),
 C28(H28), C30(H30), C31(H31), C32(H32), C33(H33), C34(H34), C35(H35), C36(H36),
  C38(H38), C39(H39), C40(H40), C41(H41), C42(H42), C43(H43), C44(H44),
 C45(H45), C46(H46), C47(H47), C48(H48), C49(H49), C50(H50), C51(H51), C52(H52)
;
_olex2_submission_special_instructions 'No special instructions were received'

loop_
_space_group_symop_operation_xyz
'x, y, z'
'-x, y+1/2, -z+1/2'
'-x, -y, -z'
'x, -y-1/2, z-1/2'

loop_
_atom_site_label
_atom_site_type_symbol
_atom_site_fract_x
_atom_site_fract_y
_atom_site_fract_z
_atom_site_U_iso_or_equiv
_atom_site_adp_type
_atom_site_occupancy
_atom_site_site_symmetry_order
_atom_site_calc_flag
_atom_site_refinement_flags_posn
_atom_site_refinement_flags_adp
_atom_site_refinement_flags_occupancy
_atom_site_disorder_assembly
_atom_site_disorder_group
N1 N 0.78069(9) 0.16549(6) 0.97504(9) 0.0203(3) Uani 1 1 d . . . . .
N2 N 1.00024(9) 0.20636(6) 1.29758(9) 0.0196(3) Uani 1 1 d . . . . .
C3 C 0.81660(11) 0.27730(7) 1.02842(11) 0.0181(3) Uani 1 1 d . . . . .
C4 C 1.04057(11) 0.24819(7) 1.36641(11) 0.0186(3) Uani 1 1 d . . . . .
C5 C 0.97653(11) 0.34245(7) 1.27063(11) 0.0180(3) Uani 1 1 d . . . . .
C6 C 0.72036(11) 0.18897(7) 0.89362(11) 0.0205(3) Uani 1 1 d . . . . .
C7 C 0.83061(11) 0.20995(7) 1.04416(11) 0.0184(3) Uani 1 1 d . . . . .
C8 C 0.73597(11) 0.36905(7) 0.91641(11) 0.0206(3) Uani 1 1 d . . . . .
C9 C 0.94262(11) 0.23114(7) 1.20886(11) 0.0184(3) Uani 1 1 d . . . . .
C10 C 0.96164(11) 0.41230(7) 1.25521(11) 0.0189(3) Uani 1 1 d . . . . .
C11 C 0.89437(11) 0.18880(7) 1.13355(11) 0.0192(3) Uani 1 1 d . . . . .
H11 H 0.904953 0.145713 1.143199 0.023 Uiso 1 1 calc R . . . .
C12 C 0.92848(11) 0.29838(7) 1.19258(11) 0.0177(3) Uani 1 1 d . . . . .
C13 C 0.65159(11) 0.15269(7) 0.81276(11) 0.0218(3) Uani 1 1 d . . . . .
C14 C 0.75174(11) 0.29998(7) 0.93623(11) 0.0187(3) Uani 1 1 d . . . . .
C15 C 0.86606(11) 0.31911(7) 1.10263(11) 0.0188(3) Uani 1 1 d . . . . .
H15 H 0.857287 0.362233 1.091995 0.023 Uiso 1 1 calc R . . . .
C16 C 1.03199(11) 0.31634(7) 1.35701(11) 0.0182(3) Uani 1 1 d . . . . .
C17 C 0.90910(12) 0.44790(7) 1.32234(11) 0.0221(3) Uani 1 1 d . . . . .
H17 H 0.884862 0.428384 1.376472 0.026 Uiso 1 1 calc R . . . .
C18 C 0.63364(12) 0.08760(7) 0.80091(12) 0.0246(3) Uani 1 1 d . . . . .
H18 H 0.669628 0.058932 0.845761 0.029 Uiso 1 1 calc R . . . .
C19 C 0.70502(11) 0.25523(7) 0.86950(11) 0.0206(3) Uani 1 1 d . . . . .
C20 C 1.09111(11) 0.34792(7) 1.45329(11) 0.0194(3) Uani 1 1 d . . . . .
H20 H 1.039108 0.372316 1.485428 0.023 Uiso 1 1 calc R . . . .
C21 C 1.12993(11) 0.29056(7) 1.51888(11) 0.0201(3) Uani 1 1 d . . . . .
C22 C 1.18635(12) 0.39049(7) 1.43611(11) 0.0213(3) Uani 1 1 d . . . . .
C23 C 0.98227(12) 0.50793(7) 1.15778(12) 0.0266(3) Uani 1 1 d . . . . .
H23 H 1.005952 0.527635 1.103546 0.032 Uiso 1 1 calc R . . . .
C24 C 1.10248(11) 0.23358(7) 1.46729(11) 0.0198(3) Uani 1 1 d . . . . .
C25 C 0.89374(13) 0.51302(7) 1.30667(12) 0.0272(3) Uani 1 1 d . . . . .
H25 H 0.858648 0.536412 1.350456 0.033 Uiso 1 1 calc R . . . .
C26 C 0.59592(12) 0.19587(7) 0.74310(11) 0.0230(3) Uani 1 1 d . . . . .
C27 C 0.93085(13) 0.54322(7) 1.22548(13) 0.0274(3) Uani 1 1 d . . . . .
H27 H 0.921423 0.586443 1.216574 0.033 Uiso 1 1 calc R . . . .
C28 C 0.52041(12) 0.17488(8) 0.66227(12) 0.0265(3) Uani 1 1 d . . . . .
H28 H 0.483145 0.203469 0.618087 0.032 Uiso 1 1 calc R . . . .
C29 C 0.62713(12) 0.26422(7) 0.77058(11) 0.0230(3) Uani 1 1 d . . . . .
H29 H 0.666883 0.282206 0.719954 0.028 Uiso 1 1 calc R . . . .
C30 C 0.77442(13) 0.39668(8) 0.83341(13) 0.0309(4) Uani 1 1 d . . . . .
H30 H 0.810559 0.372006 0.792008 0.037 Uiso 1 1 calc R . . . .
C31 C 0.99751(12) 0.44315(7) 1.17252(12) 0.0236(3) Uani 1 1 d . . . . .
H31 H 1.031499 0.419888 1.127778 0.028 Uiso 1 1 calc R . . . .
C32 C 0.50325(13) 0.11009(8) 0.65053(12) 0.0287(4) Uani 1 1 d . . . . .
H32 H 0.454596 0.095266 0.597365 0.034 Uiso 1 1 calc R . . . .
C33 C 0.55907(13) 0.06669(8) 0.71863(12) 0.0275(3) Uani 1 1 d . . . . .
H33 H 0.546686 0.023720 0.709311 0.033 Uiso 1 1 calc R . . . .
C34 C 0.68222(14) 0.40648(8) 0.97975(14) 0.0318(4) Uani 1 1 d . . . . .
H34 H 0.657506 0.388714 1.035018 0.038 Uiso 1 1 calc R . . . .
C35 C 1.13397(12) 0.17539(7) 1.51282(12) 0.0240(3) Uani 1 1 d . . . . .
H35 H 1.115851 0.137593 1.479891 0.029 Uiso 1 1 calc R . . . .
C36 C 1.18965(12) 0.29051(8) 1.61606(12) 0.0246(3) Uani 1 1 d . . . . .
H36 H 1.207273 0.328244 1.649347 0.029 Uiso 1 1 calc R . . . .
C37 C 0.53016(12) 0.30595(7) 0.78211(13) 0.0276(4) Uani 1 1 d . . . . .
C38 C 0.75858(14) 0.46053(9) 0.81320(16) 0.0410(5) Uani 1 1 d . . . . .
H38 H 0.784074 0.478626 0.758558 0.049 Uiso 1 1 calc R . . . .
C39 C 1.18229(14) 0.45592(8) 1.44967(12) 0.0275(3) Uani 1 1 d . . . . .
H39 H 1.119121 0.474465 1.464634 0.033 Uiso 1 1 calc R . . . .
C40 C 0.70450(15) 0.49701(9) 0.87510(19) 0.0474(5) Uani 1 1 d . . . . .
H40 H 0.693223 0.539622 0.861142 0.057 Uiso 1 1 calc R . . . .
C41 C 1.22171(12) 0.23260(8) 1.66117(12) 0.0279(4) Uani 1 1 d . . . . .
H41 H 1.261181 0.231844 1.724644 0.033 Uiso 1 1 calc R . . . .
C42 C 0.47043(13) 0.29534(9) 0.86186(14) 0.0367(4) Uani 1 1 d . . . . .
H42 H 0.489004 0.262304 0.906062 0.044 Uiso 1 1 calc R . . . .
C43 C 1.36674(15) 0.46623(10) 1.41632(14) 0.0406(5) Uani 1 1 d . . . . .
H43 H 1.426766 0.491166 1.410664 0.049 Uiso 1 1 calc R . . . .
C44 C 1.37079(14) 0.40132(9) 1.40022(14) 0.0369(4) Uani 1 1 d . . . . .
H44 H 1.432965 0.383132 1.382342 0.044 Uiso 1 1 calc R . . . .
C45 C 1.19410(12) 0.17569(8) 1.61030(12) 0.0274(3) Uani 1 1 d . . . . .
H45 H 1.215505 0.137605 1.640886 0.033 Uiso 1 1 calc R . . . .
C46 C 1.28150(13) 0.36368(8) 1.41097(12) 0.0288(4) Uani 1 1 d . . . . .
H46 H 1.285140 0.320363 1.401349 0.035 Uiso 1 1 calc R . . . .
C47 C 0.49989(15) 0.35527(8) 0.71373(16) 0.0407(5) Uani 1 1 d . . . . .
H47 H 0.538865 0.361746 0.661064 0.049 Uiso 1 1 calc R . . . .
C48 C 1.27253(16) 0.49369(9) 1.44091(13) 0.0377(4) Uani 1 1 d . . . . .
H48 H 1.269612 0.536947 1.451459 0.045 Uiso 1 1 calc R . . . .
C49 C 0.66637(16) 0.47058(9) 0.95877(17) 0.0446(5) Uani 1 1 d . . . . .
H49 H 0.630740 0.495715 0.999959 0.053 Uiso 1 1 calc R . . . .
C50 C 0.41290(16) 0.39415(9) 0.72402(19) 0.0503(6) Uani 1 1 d . . . . .
H50 H 0.392411 0.425984 0.678065 0.060 Uiso 1 1 calc R . . . .
C51 C 0.38330(15) 0.33474(11) 0.87397(17) 0.0524(6) Uani 1 1 d . . . . .
H51 H 0.343827 0.328314 0.926309 0.063 Uiso 1 1 calc R . . . .
C52 C 0.35621(16) 0.38447(10) 0.8054(2) 0.0597(7) Uani 1 1 d . . . . .
H52 H 0.299642 0.411395 0.814323 0.072 Uiso 1 1 calc R . . . .

loop_
_atom_site_aniso_label
_atom_site_aniso_U_11
_atom_site_aniso_U_22
_atom_site_aniso_U_33
_atom_site_aniso_U_23
_atom_site_aniso_U_13
_atom_site_aniso_U_12
N1 0.0169(6) 0.0207(6) 0.0226(6) -0.0036(5) 0.0003(5) -0.0010(5)
N2 0.0180(6) 0.0191(6) 0.0214(6) 0.0008(5) 0.0011(5) -0.0007(5)
C3 0.0150(6) 0.0201(7) 0.0192(7) -0.0003(5) 0.0026(5) 0.0001(5)
C4 0.0157(6) 0.0202(7) 0.0203(7) 0.0011(6) 0.0037(5) -0.0010(5)
C5 0.0160(6) 0.0193(7) 0.0192(7) -0.0001(5) 0.0039(5) -0.0017(5)
C6 0.0165(7) 0.0230(7) 0.0224(8) -0.0043(6) 0.0035(6) 0.0000(6)
C7 0.0155(6) 0.0188(7) 0.0212(7) -0.0024(6) 0.0039(5) -0.0011(5)
C8 0.0166(7) 0.0212(7) 0.0223(8) 0.0015(6) -0.0030(5) -0.0013(5)
C9 0.0155(6) 0.0192(7) 0.0205(7) 0.0001(6) 0.0028(5) -0.0005(5)
C10 0.0168(6) 0.0179(7) 0.0205(7) -0.0008(6) -0.0025(5) -0.0025(5)
C11 0.0183(7) 0.0157(7) 0.0236(8) -0.0009(6) 0.0028(6) 0.0000(5)
C12 0.0158(6) 0.0185(7) 0.0189(7) -0.0011(5) 0.0025(5) -0.0021(5)
C13 0.0165(7) 0.0264(8) 0.0223(8) -0.0048(6) 0.0025(6) 0.0008(6)
C14 0.0145(6) 0.0212(7) 0.0205(7) -0.0002(6) 0.0027(5) 0.0003(5)
C15 0.0192(7) 0.0156(7) 0.0216(7) 0.0007(6) 0.0022(6) -0.0007(5)
C16 0.0163(6) 0.0195(7) 0.0192(7) -0.0022(6) 0.0038(5) -0.0029(5)
C17 0.0225(7) 0.0220(8) 0.0211(8) 0.0005(6) 0.0007(6) -0.0006(6)
C18 0.0208(7) 0.0253(8) 0.0273(8) -0.0044(6) 0.0026(6) -0.0003(6)
C19 0.0157(7) 0.0256(8) 0.0204(7) -0.0002(6) 0.0018(5) 0.0004(6)
C20 0.0186(7) 0.0222(7) 0.0172(7) -0.0019(6) 0.0020(5) -0.0017(5)
C21 0.0162(7) 0.0242(7) 0.0204(7) 0.0012(6) 0.0043(5) -0.0018(5)
C22 0.0237(7) 0.0249(8) 0.0146(7) -0.0024(6) 0.0002(5) -0.0061(6)
C23 0.0258(8) 0.0245(8) 0.0292(8) 0.0057(6) 0.0026(6) -0.0043(6)
C24 0.0150(6) 0.0233(7) 0.0210(7) 0.0003(6) 0.0027(5) -0.0020(5)
C25 0.0299(8) 0.0230(8) 0.0277(8) -0.0045(6) 0.0002(7) 0.0049(6)
C26 0.0203(7) 0.0262(8) 0.0226(8) -0.0041(6) 0.0033(6) 0.0003(6)
C27 0.0284(8) 0.0166(7) 0.0349(9) 0.0019(6) -0.0036(7) -0.0008(6)
C28 0.0241(8) 0.0315(9) 0.0227(8) -0.0029(6) -0.0007(6) 0.0003(6)
C29 0.0212(7) 0.0257(8) 0.0210(8) -0.0013(6) -0.0006(6) -0.0021(6)
C30 0.0254(8) 0.0368(9) 0.0303(9) 0.0077(7) 0.0036(7) -0.0005(7)
C31 0.0223(7) 0.0228(8) 0.0259(8) 0.0002(6) 0.0041(6) -0.0014(6)
C32 0.0237(8) 0.0356(9) 0.0253(8) -0.0087(7) -0.0017(6) -0.0052(7)
C33 0.0259(8) 0.0255(8) 0.0310(9) -0.0078(7) 0.0041(7) -0.0043(6)
C34 0.0341(9) 0.0243(8) 0.0385(10) 0.0033(7) 0.0107(7) 0.0026(7)
C35 0.0218(7) 0.0229(8) 0.0266(8) 0.0021(6) 0.0008(6) -0.0025(6)
C36 0.0228(7) 0.0291(8) 0.0212(8) -0.0021(6) 0.0010(6) -0.0046(6)
C37 0.0203(7) 0.0251(8) 0.0338(9) -0.0088(7) -0.0083(6) -0.0003(6)
C38 0.0258(8) 0.0448(11) 0.0513(12) 0.0264(9) 0.0016(8) -0.0028(8)
C39 0.0339(9) 0.0266(8) 0.0213(8) -0.0038(6) 0.0017(6) -0.0052(7)
C40 0.0324(10) 0.0246(9) 0.0847(16) 0.0221(10) 0.0065(10) 0.0024(7)
C41 0.0217(7) 0.0393(9) 0.0209(8) 0.0048(7) -0.0030(6) -0.0030(7)
C42 0.0249(8) 0.0448(11) 0.0378(10) -0.0137(8) -0.0048(7) 0.0043(7)
C43 0.0352(10) 0.0498(12) 0.0360(10) 0.0057(8) 0.0019(8) -0.0232(9)
C44 0.0252(8) 0.0492(11) 0.0370(10) 0.0039(8) 0.0072(7) -0.0062(8)
C45 0.0235(8) 0.0287(8) 0.0290(9) 0.0085(7) -0.0004(6) 0.0005(6)
C46 0.0263(8) 0.0319(9) 0.0287(9) -0.0022(7) 0.0057(6) -0.0039(7)
C47 0.0358(9) 0.0277(9) 0.0523(12) -0.0011(8) -0.0156(9) -0.0019(7)
C48 0.0488(11) 0.0316(9) 0.0308(9) -0.0016(7) -0.0006(8) -0.0166(8)
C49 0.0441(11) 0.0256(9) 0.0658(14) 0.0013(9) 0.0140(10) 0.0103(8)
C50 0.0380(11) 0.0302(10) 0.0740(16) -0.0087(10) -0.0220(11) 0.0071(8)
C51 0.0245(9) 0.0717(15) 0.0586(14) -0.0381(12) -0.0022(9) 0.0029(9)
C52 0.0313(10) 0.0447(12) 0.0926(19) -0.0375(12) -0.0278(12) 0.0183(9)

loop_
_atom_type_symbol
_atom_type_description
_atom_type_scat_dispersion_real
_atom_type_scat_dispersion_imag
_atom_type_scat_source
C C 0.0033 0.0016 'International Tables Vol C Tables 4.2.6.8 and 6.1.1.4'
H H 0.0000 0.0000 'International Tables Vol C Tables 4.2.6.8 and 6.1.1.4'
N N 0.0061 0.0033 'International Tables Vol C Tables 4.2.6.8 and 6.1.1.4'

loop_
_geom_angle_atom_site_label_1
_geom_angle_atom_site_label_2
_geom_angle_atom_site_label_3
_geom_angle
_geom_angle_site_symmetry_1
_geom_angle_site_symmetry_3
_geom_angle_publ_flag
C6 N1 C7 116.29(12) . . ?
C4 N2 C9 116.43(12) . . ?
C7 C3 C14 119.16(12) . . ?
C15 C3 C7 118.70(13) . . ?
C15 C3 C14 122.14(13) . . ?
N2 C4 C16 125.73(13) . . ?
N2 C4 C24 126.43(13) . . ?
C16 C4 C24 107.84(12) . . ?
C12 C5 C10 119.63(12) . . ?
C16 C5 C10 123.16(13) . . ?
C16 C5 C12 117.18(13) . . ?
N1 C6 C13 127.32(14) . . ?
N1 C6 C19 125.92(13) . . ?
C19 C6 C13 106.70(13) . . ?
N1 C7 C3 121.81(13) . . ?
N1 C7 C11 119.75(13) . . ?
C11 C7 C3 118.43(12) . . ?
C30 C8 C14 119.87(14) . . ?
C34 C8 C14 120.27(14) . . ?
C34 C8 C30 119.85(15) . . ?
N2 C9 C11 119.20(13) . . ?
N2 C9 C12 122.13(12) . . ?
C11 C9 C12 118.65(13) . . ?
C17 C10 C5 119.73(13) . . ?
C17 C10 C31 119.23(14) . . ?
C31 C10 C5 121.02(13) . . ?
C7 C11 C9 122.63(13) . . ?
C9 C12 C5 119.03(13) . . ?
C15 C12 C5 122.58(13) . . ?
C15 C12 C9 118.36(12) . . ?
C18 C13 C6 130.65(14) . . ?
C18 C13 C26 120.05(14) . . ?
C26 C13 C6 109.24(13) . . ?
C3 C14 C8 121.00(12) . . ?
C19 C14 C3 117.57(13) . . ?
C19 C14 C8 121.43(13) . . ?
C3 C15 C12 123.21(13) . . ?
C4 C16 C20 109.49(12) . . ?
C5 C16 C4 119.48(13) . . ?
C5 C16 C20 131.03(13) . . ?
C25 C17 C10 119.53(14) . . ?
C13 C18 C33 118.27(15) . . ?
C6 C19 C29 111.13(12) . . ?
C14 C19 C6 119.19(13) . . ?
C14 C19 C29 129.50(14) . . ?
C21 C20 C16 102.55(12) . . ?
C22 C20 C16 114.28(12) . . ?
C22 C20 C21 111.27(12) . . ?
C24 C21 C20 110.71(13) . . ?
C24 C21 C36 121.17(14) . . ?
C36 C21 C20 128.06(13) . . ?
C39 C22 C20 121.21(14) . . ?
C39 C22 C46 118.73(14) . . ?
C46 C22 C20 119.99(14) . . ?
C31 C23 C27 119.66(15) . . ?
C21 C24 C4 109.35(12) . . ?
C35 C24 C4 130.80(13) . . ?
C35 C24 C21 119.85(14) . . ?
C17 C25 C27 120.79(15) . . ?
C13 C26 C29 111.27(13) . . ?
C28 C26 C13 121.47(14) . . ?
C28 C26 C29 127.24(14) . . ?
C25 C27 C23 119.96(14) . . ?
C32 C28 C26 118.24(15) . . ?
C26 C29 C19 101.58(12) . . ?
C37 C29 C19 113.10(13) . . ?
C37 C29 C26 113.24(12) . . ?
C38 C30 C8 120.41(17) . . ?
C23 C31 C10 120.82(14) . . ?
C28 C32 C33 120.78(14) . . ?
C32 C33 C18 121.19(15) . . ?
C49 C34 C8 119.37(16) . . ?
C24 C35 C45 118.68(14) . . ?
C41 C36 C21 119.02(14) . . ?
C42 C37 C29 119.86(15) . . ?
C47 C37 C29 120.31(16) . . ?
C47 C37 C42 119.83(16) . . ?
C40 C38 C30 119.50(17) . . ?
C22 C39 C48 120.67(16) . . ?
C38 C40 C49 121.04(17) . . ?
C36 C41 C45 120.03(14) . . ?
C51 C42 C37 119.8(2) . . ?
C48 C43 C44 119.96(16) . . ?
C43 C44 C46 120.01(17) . . ?
C41 C45 C35 121.24(14) . . ?
C44 C46 C22 120.74(16) . . ?
C50 C47 C37 121.0(2) . . ?
C43 C48 C39 119.86(17) . . ?
C34 C49 C40 119.81(18) . . ?
C47 C50 C52 118.7(2) . . ?
C42 C51 C52 119.0(2) . . ?
C50 C52 C51 121.56(18) . . ?

loop_
_geom_bond_atom_site_label_1
_geom_bond_atom_site_label_2
_geom_bond_distance
_geom_bond_site_symmetry_2
_geom_bond_publ_flag
N1 C6 1.342(2) . ?
N1 C7 1.4115(19) . ?
N2 C4 1.3342(19) . ?
N2 C9 1.4136(19) . ?
C3 C7 1.451(2) . ?
C3 C14 1.472(2) . ?
C3 C15 1.416(2) . ?
C4 C16 1.454(2) . ?
C4 C24 1.506(2) . ?
C5 C10 1.504(2) . ?
C5 C12 1.475(2) . ?
C5 C16 1.389(2) . ?
C6 C13 1.506(2) . ?
C6 C19 1.449(2) . ?
C7 C11 1.426(2) . ?
C8 C14 1.497(2) . ?
C8 C30 1.412(2) . ?
C8 C34 1.408(2) . ?
C9 C11 1.428(2) . ?
C9 C12 1.450(2) . ?
C10 C17 1.414(2) . ?
C10 C31 1.424(2) . ?
C12 C15 1.422(2) . ?
C13 C18 1.404(2) . ?
C13 C26 1.425(2) . ?
C14 C19 1.383(2) . ?
C16 C20 1.558(2) . ?
C17 C25 1.407(2) . ?
C18 C33 1.420(2) . ?
C19 C29 1.554(2) . ?
C20 C21 1.544(2) . ?
C20 C22 1.538(2) . ?
C21 C24 1.414(2) . ?
C21 C36 1.420(2) . ?
C22 C39 1.402(2) . ?
C22 C46 1.403(2) . ?
C23 C27 1.408(2) . ?
C23 C31 1.398(2) . ?
C24 C35 1.411(2) . ?
C25 C27 1.408(2) . ?
C26 C28 1.414(2) . ?
C26 C29 1.533(2) . ?
C28 C32 1.396(2) . ?
C29 C37 1.527(2) . ?
C30 C38 1.390(3) . ?
C32 C33 1.416(2) . ?
C34 C49 1.397(2) . ?
C35 C45 1.426(2) . ?
C36 C41 1.405(2) . ?
C37 C42 1.416(3) . ?
C37 C47 1.414(3) . ?
C38 C40 1.386(3) . ?
C39 C48 1.402(2) . ?
C40 C49 1.408(3) . ?
C41 C45 1.409(2) . ?
C42 C51 1.401(3) . ?
C43 C44 1.396(3) . ?
C43 C48 1.396(3) . ?
C44 C46 1.397(2) . ?
C47 C50 1.387(3) . ?
C50 C52 1.409(4) . ?
C51 C52 1.415(4) . ?
